data_7716148
loop_
_publ_author_name
'Goswami, Bappaditya'
'Khatua, Manas'
'Devi, Ambika'
'Hans, Shivali'
'Chatterjee, Robindo'
'Samanta, Subhas'

_publ_section_title
;
 Ligand redox controlled amine dehydrogenation and imine hemilability in
 singlet diradical azo-aromatic Ni(II) complexes: characterization of the
 electron transfer series of azo-imine complexes of Ni(II).
;
_journal_issue 24
_journal_name_full 'Dalton transactions (Cambridge, England : 2003)'
_journal_page_first 10250
_journal_page_last 10260
_journal_paper_doi 10.1039/d3dt03414c
_journal_volume 53
_journal_year 2024
_chemical_absolute_configuration rm
_chemical_formula_moiety 'C36 H26 F2 N8 Ni, 2(Cl O4)'
_chemical_formula_sum 'C36 H26 Cl2 F2 N8 Ni O8'
_chemical_formula_weight 866.24
_space_group_crystal_system orthorhombic
_space_group_IT_number 33
_space_group_name_Hall 'P 2c -2n'
_space_group_name_H-M_alt 'P n a 21'
_atom_sites_solution_hydrogens geom
_atom_sites_solution_primary dual
_atom_sites_solution_secondary difmap
_audit_creation_date 2024-05-18
_audit_creation_method
;
Olex2 1.5
(compiled 2023.08.24 svn.re1ec1418 for OlexSys, GUI svn.r6817)
;
_audit_update_record
;
2024-05-19 deposited with the CCDC.	2024-05-23 downloaded from the CCDC.
;
_cell_angle_alpha 90.00
_cell_angle_beta 90.00
_cell_angle_gamma 90.00
_cell_formula_units_Z 4
_cell_length_a 21.5575(19)
_cell_length_b 8.4204(7)
_cell_length_c 20.7872(18)
_cell_measurement_reflns_used 9748
_cell_measurement_temperature 298.15
_cell_measurement_theta_max 28.293
_cell_measurement_theta_min 2.723
_cell_volume 3773.4(6)
_computing_cell_refinement 'SAINT V8.40B (?, 2016)'
_computing_data_reduction 'SAINT V8.40B (?, 2016)'
_computing_molecular_graphics 'Olex2 1.5 (Dolomanov et al., 2009)'
_computing_publication_material 'Olex2 1.5 (Dolomanov et al., 2009)'
_computing_structure_refinement 'SHELXL 97-2 (Sheldrick, 2015)'
_computing_structure_solution 'SHELXS-97 (Sheldrick, 1990)'
_diffrn_ambient_temperature 298.15
_diffrn_measured_fraction_theta_full 0.999
_diffrn_measured_fraction_theta_max 0.999
_diffrn_measurement_device_type 'D8 VENTURE'
_diffrn_radiation_monochromator graphite
_diffrn_radiation_type MoK\a
_diffrn_radiation_wavelength 0.71073
_diffrn_reflns_av_R_equivalents 0.0358
_diffrn_reflns_av_unetI/netI 0.0300
_diffrn_reflns_limit_h_max 28
_diffrn_reflns_limit_h_min -28
_diffrn_reflns_limit_k_max 11
_diffrn_reflns_limit_k_min -11
_diffrn_reflns_limit_l_max 27
_diffrn_reflns_limit_l_min -27
_diffrn_reflns_number 70247
_diffrn_reflns_theta_full 28.31
_diffrn_reflns_theta_max 28.31
_diffrn_reflns_theta_min 1.96
_diffrn_source 'fine-focus sealed tube'
_diffrn_source_current 1.4
_diffrn_source_power 0.07
_diffrn_source_voltage 50.0
_exptl_absorpt_coefficient_mu 0.729
_exptl_absorpt_correction_T_max 0.7457
_exptl_absorpt_correction_T_min 0.6251
_exptl_absorpt_correction_type multi-scan
_exptl_absorpt_process_details
;
SADABS-2016/2 (Bruker,2016/2) was used for absorption correction.
wR2(int) was 0.1256 before and 0.0602 after correction.
The Ratio of minimum to maximum transmission is 0.8383.
The \l/2 correction factor is Not present.
;
_exptl_crystal_colour 'clear dark green'
_exptl_crystal_colour_lustre clear
_exptl_crystal_colour_modifier dark
_exptl_crystal_colour_primary green
_exptl_crystal_density_diffrn 1.525
_exptl_crystal_density_method 'not measured'
_exptl_crystal_description block
_exptl_crystal_F_000 1768
_exptl_crystal_size_max 0.2
_exptl_crystal_size_mid 0.15
_exptl_crystal_size_min 0.12
_refine_diff_density_max 0.683
_refine_diff_density_min -0.381
_refine_diff_density_rms 0.053
_refine_ls_abs_structure_details 'Flack H D (1983), Acta Cryst. A39, 876-881'
_refine_ls_abs_structure_Flack 0.045(10)
_refine_ls_extinction_method none
_refine_ls_goodness_of_fit_ref 1.056
_refine_ls_hydrogen_treatment mixed
_refine_ls_matrix_type full
_refine_ls_number_parameters 514
_refine_ls_number_reflns 9356
_refine_ls_number_restraints 1
_refine_ls_restrained_S_all 1.056
_refine_ls_R_factor_all 0.0429
_refine_ls_R_factor_gt 0.0393
_refine_ls_shift/su_max 0.000
_refine_ls_shift/su_mean 0.000
_refine_ls_structure_factor_coef Fsqd
_refine_ls_weighting_details 'calc w=1/[\s^2^(Fo^2^)+(0.0901P)^2^+0.1245P] where P=(Fo^2^+2Fc^2^)/3'
_refine_ls_weighting_scheme calc
_refine_ls_wR_factor_gt 0.1193
_refine_ls_wR_factor_ref 0.1224
_reflns_number_gt 8430
_reflns_number_total 9356
_reflns_threshold_expression >2sigma(I)
_cod_data_source_file d3dt03414c2.cif
_cod_data_source_block '[3c]_2ClO4'
_cod_depositor_comments 'Adding full bibliography for 7716146--7716150.cif.'
_cod_database_code 7716148
_olex2_refinement_description
;
1. Fixed Uiso
 At 1.2 times of:
  All C(H) groups
2.a Aromatic/amide H refined with riding coordinates:
 C1(H1), C2(H2), C5A(H5A), C8(H8), C18(H18), C12A(H12A), C8A(H8A), C10A(H10A),
 C12(H12), C5(H5), C14(H14), C14A(H14A), C1A(H1A), C3(H3), C4(H4), C18A(H18A),
 C9A(H9A), C10(H10), C9(H9), C4A(H4A), C15(H15), C17A(H17A), C3A(H3A), C17(H17),
  C15A(H15A), C2A(H2A)
;
_olex2_submission_special_instructions 'No special instructions were received'

loop_
_space_group_symop_id
_space_group_symop_operation_xyz
1 'x, y, z'
2 '-x, -y, z+1/2'
3 'x+1/2, -y+1/2, z'
4 '-x+1/2, y+1/2, z+1/2'

loop_
_atom_site_label
_atom_site_type_symbol
_atom_site_fract_x
_atom_site_fract_y
_atom_site_fract_z
_atom_site_U_iso_or_equiv
_atom_site_adp_type
_atom_site_occupancy
_atom_site_symmetry_multiplicity
_atom_site_calc_flag
_atom_site_refinement_flags
_atom_site_disorder_assembly
_atom_site_disorder_group
Ni1 Ni 0.609944(11) 0.68237(3) 0.409341(16) 0.04682(8) Uani 1 1 d . . .
Cl2 Cl 0.41120(4) 0.15976(9) 0.52736(4) 0.07004(18) Uani 1 1 d . . .
Cl1 Cl 0.69206(5) 0.65382(10) 0.82096(5) 0.0867(2) Uani 1 1 d . . .
N1 N 0.60819(9) 0.8483(3) 0.32598(11) 0.0511(5) Uani 1 1 d . . .
N4A N 0.56312(10) 0.5248(2) 0.34308(10) 0.0529(4) Uani 1 1 d . . .
N3A N 0.52504(9) 0.6759(2) 0.44331(10) 0.0486(4) Uani 1 1 d . . .
N1A N 0.60798(8) 0.8434(3) 0.49447(11) 0.0493(4) Uani 1 1 d . . .
N2 N 0.65353(10) 0.8375(3) 0.28859(11) 0.0564(4) Uani 1 1 d . . .
F1A F 0.66218(13) 0.2711(4) 0.12189(12) 0.1104(8) Uani 1 1 d . . .
N4 N 0.66035(10) 0.5259(2) 0.47348(11) 0.0557(4) Uani 1 1 d . . .
N2A N 0.55917(10) 0.8358(2) 0.52848(10) 0.0545(4) Uani 1 1 d . . .
N3 N 0.69339(10) 0.6768(2) 0.37107(11) 0.0521(4) Uani 1 1 d . . .
C7 C 0.70273(12) 0.7444(3) 0.31432(13) 0.0568(5) Uani 1 1 d . . .
C6 C 0.55699(11) 0.9384(3) 0.30225(11) 0.0537(5) Uani 1 1 d . . .
F1 F 0.57737(16) 0.3025(4) 0.70663(15) 0.1355(12) Uani 1 1 d . . .
C11A C 0.48109(10) 0.5954(3) 0.41168(14) 0.0563(4) Uani 1 1 d . . .
C6A C 0.65783(11) 0.9243(3) 0.52439(12) 0.0547(5) Uani 1 1 d . . .
C1 C 0.51583(13) 1.0007(3) 0.34669(13) 0.0608(5) Uani 1 1 d . . .
H1 H 0.5214 0.9824 0.3904 0.073 Uiso 1 1 calc R . .
C13 C 0.63930(13) 0.4655(3) 0.53380(14) 0.0615(6) Uani 1 1 d . . .
C11 C 0.73792(11) 0.5906(3) 0.39905(14) 0.0601(6) Uani 1 1 d . . .
O5 O 0.4327(2) 0.0991(5) 0.58710(14) 0.1188(11) Uani 1 1 d . . .
C13A C 0.58748(12) 0.4594(3) 0.28515(12) 0.0564(5) Uani 1 1 d . . .
C16A C 0.63755(16) 0.3366(4) 0.17592(16) 0.0736(7) Uani 1 1 d . . .
O4 O 0.7450(2) 0.5904(5) 0.8341(2) 0.1399(15) Uani 1 1 d . . .
C2 C 0.46656(15) 1.0899(4) 0.32536(17) 0.0728(7) Uani 1 1 d . . .
H2 H 0.4383 1.1314 0.3547 0.087 Uiso 1 1 calc R . .
C7A C 0.51058(10) 0.7513(3) 0.49755(12) 0.0511(4) Uani 1 1 d . . .
C5A C 0.66288(14) 0.9337(4) 0.59187(15) 0.0736(7) Uani 1 1 d . . .
H5A H 0.6335 0.8870 0.6186 0.088 Uiso 1 1 calc R . .
C8 C 0.75877(15) 0.7305(4) 0.28187(17) 0.0739(7) Uani 1 1 d . . .
H8 H 0.7644 0.7764 0.2416 0.089 Uiso 1 1 calc R . .
C18 C 0.58683(15) 0.3752(4) 0.53666(18) 0.0776(8) Uani 1 1 d . . .
H18 H 0.5644 0.3548 0.4994 0.093 Uiso 1 1 calc R . .
C12A C 0.50515(12) 0.5174(3) 0.35356(13) 0.0595(5) Uani 1 1 d . . .
H12A H 0.4788 0.4645 0.3254 0.071 Uiso 1 1 calc R . .
C8A C 0.45151(12) 0.7526(3) 0.52297(14) 0.0633(6) Uani 1 1 d . . .
H8A H 0.4426 0.8052 0.5612 0.076 Uiso 1 1 calc R . .
C10A C 0.42020(13) 0.5931(4) 0.43369(16) 0.0731(7) Uani 1 1 d . . .
H10A H 0.3897 0.5386 0.4110 0.088 Uiso 1 1 calc R . .
C12 C 0.71758(12) 0.5146(3) 0.45908(15) 0.0623(6) Uani 1 1 d . . .
H12 H 0.7453 0.4607 0.4855 0.075 Uiso 1 1 calc R . .
C5 C 0.54892(14) 0.9647(4) 0.23566(13) 0.0653(6) Uani 1 1 d . . .
H5 H 0.5767 0.9228 0.2060 0.078 Uiso 1 1 calc R . .
C14 C 0.67137(16) 0.5070(4) 0.59010(16) 0.0718(7) Uani 1 1 d . . .
H14 H 0.7068 0.5697 0.5882 0.086 Uiso 1 1 calc R . .
O6 O 0.35736(16) 0.0812(5) 0.5069(2) 0.1398(15) Uani 1 1 d . . .
C14A C 0.56716(16) 0.5114(4) 0.22609(15) 0.0721(7) Uani 1 1 d . . .
H14A H 0.5366 0.5891 0.2236 0.086 Uiso 1 1 calc R . .
O2 O 0.69377(16) 0.7669(5) 0.7700(2) 0.1232(13) Uani 1 1 d . . .
C1A C 0.70231(12) 0.9892(3) 0.48529(15) 0.0635(6) Uani 1 1 d . . .
H1A H 0.6995 0.9779 0.4409 0.076 Uiso 1 1 calc R . .
O3 O 0.6640(2) 0.7215(5) 0.8741(2) 0.1401(16) Uani 1 1 d . . .
C3 C 0.45902(17) 1.1177(4) 0.26101(17) 0.0787(8) Uani 1 1 d . . .
H3 H 0.4263 1.1810 0.2471 0.094 Uiso 1 1 calc R . .
C4 C 0.49980(16) 1.0525(4) 0.21588(16) 0.0786(8) Uani 1 1 d . . .
H4 H 0.4932 1.0693 0.1722 0.094 Uiso 1 1 calc R . .
C18A C 0.63427(16) 0.3477(4) 0.28996(16) 0.0708(7) Uani 1 1 d . . .
H18A H 0.6490 0.3162 0.3300 0.085 Uiso 1 1 calc R . .
C9A C 0.40588(15) 0.6720(4) 0.4890(2) 0.0755(8) Uani 1 1 d . . .
H9A H 0.3653 0.6719 0.5041 0.091 Uiso 1 1 calc R . .
C10 C 0.79589(14) 0.5766(4) 0.3700(2) 0.0790(8) Uani 1 1 d . . .
H10 H 0.8275 0.5205 0.3902 0.095 Uiso 1 1 calc R . .
O8 O 0.4604(2) 0.1276(6) 0.4843(2) 0.1414(15) Uani 1 1 d . . .
C9 C 0.80581(17) 0.6466(5) 0.3111(2) 0.0887(11) Uani 1 1 d . . .
H9 H 0.8442 0.6374 0.2911 0.106 Uiso 1 1 calc R . .
C4A C 0.71334(19) 1.0153(6) 0.61685(19) 0.0985(13) Uani 1 1 d . . .
H4A H 0.7179 1.0221 0.6612 0.118 Uiso 1 1 calc R . .
O1 O 0.6475(2) 0.5276(6) 0.8019(2) 0.1431(16) Uani 1 1 d . . .
C15 C 0.64900(19) 0.4526(5) 0.64866(18) 0.0875(9) Uani 1 1 d . . .
H15 H 0.6685 0.4809 0.6869 0.105 Uiso 1 1 calc R . .
C17A C 0.65910(16) 0.2831(5) 0.23350(18) 0.0784(8) Uani 1 1 d . . .
H17A H 0.6897 0.2052 0.2353 0.094 Uiso 1 1 calc R . .
O7 O 0.4019(2) 0.3232(4) 0.5310(3) 0.1259(14) Uani 1 1 d . . .
C3A C 0.75610(16) 1.0855(5) 0.5784(2) 0.0914(11) Uani 1 1 d . . .
H3A H 0.7886 1.1429 0.5965 0.110 Uiso 1 1 calc R . .
C17 C 0.56707(19) 0.3144(5) 0.5944(2) 0.0948(12) Uani 1 1 d . . .
H17 H 0.5333 0.2457 0.5964 0.114 Uiso 1 1 calc R . .
C15A C 0.5918(2) 0.4493(5) 0.17105(16) 0.0859(9) Uani 1 1 d . . .
H15A H 0.5778 0.4827 0.1310 0.103 Uiso 1 1 calc R . .
C16 C 0.5985(2) 0.3580(6) 0.6491(2) 0.0921(11) Uani 1 1 d . . .
C2A C 0.75149(15) 1.0717(4) 0.5122(2) 0.0802(9) Uani 1 1 d . . .
H2A H 0.7814 1.1177 0.4859 0.096 Uiso 1 1 calc R . .

loop_
_atom_site_aniso_label
_atom_site_aniso_U_11
_atom_site_aniso_U_22
_atom_site_aniso_U_33
_atom_site_aniso_U_23
_atom_site_aniso_U_13
_atom_site_aniso_U_12
Ni1 0.04402(13) 0.05060(12) 0.04583(13) -0.00429(12) -0.00348(12) -0.00311(9)
Cl2 0.0746(4) 0.0724(4) 0.0632(4) -0.0037(3) -0.0151(3) 0.0132(3)
Cl1 0.0890(5) 0.0752(4) 0.0957(6) 0.0020(4) 0.0282(5) 0.0046(4)
N1 0.0539(12) 0.0517(9) 0.0478(11) -0.0038(9) -0.0002(8) -0.0029(7)
N4A 0.0555(10) 0.0497(9) 0.0535(10) -0.0062(7) -0.0080(8) -0.0052(7)
N3A 0.0444(9) 0.0528(9) 0.0484(10) 0.0006(7) -0.0040(7) -0.0047(6)
N1A 0.0489(11) 0.0533(9) 0.0455(11) -0.0048(9) -0.0010(7) -0.0044(7)
N2 0.0582(11) 0.0599(10) 0.0512(10) -0.0047(8) 0.0041(9) -0.0043(8)
F1A 0.1104(17) 0.146(2) 0.0743(13) -0.0408(15) 0.0062(12) 0.0070(15)
N4 0.0540(10) 0.0545(9) 0.0587(11) -0.0005(8) -0.0103(8) -0.0001(8)
N2A 0.0518(10) 0.0611(10) 0.0506(10) -0.0065(8) 0.0014(9) -0.0045(8)
N3 0.0477(9) 0.0536(9) 0.0550(11) -0.0102(7) -0.0001(8) -0.0006(7)
C7 0.0575(12) 0.0533(11) 0.0596(13) -0.0124(10) 0.0103(10) -0.0050(9)
C6 0.0563(12) 0.0556(10) 0.0492(11) 0.0017(9) -0.0015(9) -0.0049(9)
F1 0.119(2) 0.190(3) 0.097(2) 0.067(2) 0.0110(16) 0.0004(18)
C11A 0.0492(9) 0.0600(10) 0.0596(12) -0.0009(11) -0.0080(11) -0.0110(8)
C6A 0.0505(11) 0.0563(11) 0.0572(12) -0.0129(10) -0.0043(9) -0.0015(9)
C1 0.0645(14) 0.0625(12) 0.0553(12) 0.0033(10) 0.0035(11) 0.0024(11)
C13 0.0619(14) 0.0574(11) 0.0653(14) 0.0068(10) -0.0126(11) 0.0050(10)
C11 0.0502(10) 0.0536(10) 0.0764(17) -0.0131(11) -0.0030(11) 0.0028(8)
O5 0.161(3) 0.129(2) 0.0668(15) 0.0193(16) -0.0361(18) -0.020(2)
C13A 0.0594(13) 0.0555(11) 0.0541(12) -0.0110(9) -0.0104(10) -0.0062(10)
C16A 0.0692(17) 0.0908(19) 0.0609(16) -0.0215(13) -0.0006(13) -0.0079(14)
O4 0.149(3) 0.104(2) 0.167(4) 0.044(3) -0.008(3) 0.002(2)
C2 0.0644(16) 0.0781(16) 0.0760(17) 0.0087(14) 0.0103(14) 0.0066(13)
C7A 0.0499(10) 0.0514(10) 0.0520(10) 0.0019(8) 0.0018(9) -0.0054(8)
C5A 0.0669(15) 0.096(2) 0.0579(14) -0.0186(14) -0.0052(12) -0.0130(14)
C8 0.0745(17) 0.0683(14) 0.0789(18) -0.0048(13) 0.0271(15) 0.0021(13)
C18 0.0660(16) 0.0876(19) 0.079(2) 0.0204(16) -0.0183(15) -0.0116(15)
C12A 0.0583(13) 0.0617(12) 0.0584(13) -0.0065(10) -0.0121(10) -0.0108(10)
C8A 0.0563(12) 0.0708(15) 0.0629(14) -0.0003(11) 0.0086(11) -0.0075(11)
C10A 0.0547(14) 0.0877(18) 0.0768(17) -0.0021(14) -0.0030(12) -0.0232(13)
C12 0.0509(12) 0.0590(12) 0.0770(16) -0.0034(11) -0.0110(11) 0.0057(9)
C5 0.0700(15) 0.0783(16) 0.0477(11) 0.0039(11) -0.0001(11) -0.0009(12)
C14 0.0718(16) 0.0778(16) 0.0660(15) 0.0061(13) -0.0127(13) -0.0026(13)
O6 0.101(2) 0.134(3) 0.184(4) -0.010(3) -0.063(3) -0.019(2)
C14A 0.0852(18) 0.0669(14) 0.0641(15) -0.0075(12) -0.0176(14) 0.0091(13)
O2 0.0930(19) 0.136(3) 0.141(3) 0.053(3) 0.021(2) 0.0017(19)
C1A 0.0574(13) 0.0650(13) 0.0680(15) -0.0088(11) -0.0004(11) -0.0053(10)
O3 0.196(4) 0.103(2) 0.121(3) 0.003(2) 0.061(3) 0.031(2)
C3 0.0741(18) 0.0836(19) 0.0786(19) 0.0162(16) -0.0098(15) 0.0104(15)
C4 0.0839(19) 0.0912(19) 0.0607(15) 0.0128(14) -0.0125(14) -0.0008(16)
C18A 0.0721(17) 0.0784(16) 0.0620(15) -0.0137(13) -0.0179(14) 0.0098(13)
C9A 0.0517(13) 0.089(2) 0.085(2) 0.0006(15) 0.0091(15) -0.0133(12)
C10 0.0612(15) 0.0678(14) 0.108(3) -0.0120(16) 0.0088(15) 0.0152(12)
O8 0.159(4) 0.159(3) 0.106(3) -0.010(2) 0.043(3) 0.033(3)
C9 0.0685(18) 0.0834(18) 0.114(3) -0.0097(19) 0.0343(19) 0.0120(15)
C4A 0.085(2) 0.133(3) 0.078(2) -0.046(2) -0.0195(18) -0.005(2)
O1 0.163(4) 0.150(3) 0.116(3) -0.004(2) 0.024(2) -0.063(3)
C15 0.094(2) 0.101(2) 0.0675(17) 0.0168(16) -0.0159(16) 0.0047(19)
C17A 0.0674(16) 0.0931(19) 0.0746(19) -0.0237(16) -0.0140(15) 0.0153(15)
O7 0.153(3) 0.0808(19) 0.143(4) -0.0089(18) -0.014(3) 0.0226(17)
C3A 0.0688(18) 0.098(2) 0.107(3) -0.033(2) -0.0192(18) -0.0157(16)
C17 0.0730(19) 0.108(3) 0.104(3) 0.040(2) -0.009(2) -0.0166(17)
C15A 0.122(3) 0.083(2) 0.0530(14) -0.0078(14) -0.0136(17) 0.0019(19)
C16 0.089(2) 0.111(3) 0.077(2) 0.035(2) -0.0055(19) 0.006(2)
C2A 0.0565(14) 0.0791(18) 0.105(3) -0.0121(16) 0.0017(15) -0.0173(13)

loop_
_atom_type_symbol
_atom_type_description
_atom_type_scat_dispersion_real
_atom_type_scat_dispersion_imag
_atom_type_scat_source
C C 0.0033 0.0016 'International Tables Vol C Tables 4.2.6.8 and 6.1.1.4'
H H 0.0000 0.0000 'International Tables Vol C Tables 4.2.6.8 and 6.1.1.4'
Cl Cl 0.1484 0.1585 'International Tables Vol C Tables 4.2.6.8 and 6.1.1.4'
F F 0.0171 0.0103 'International Tables Vol C Tables 4.2.6.8 and 6.1.1.4'
N N 0.0061 0.0033 'International Tables Vol C Tables 4.2.6.8 and 6.1.1.4'
Ni Ni 0.3393 1.1124 'International Tables Vol C Tables 4.2.6.8 and 6.1.1.4'
O O 0.0106 0.0060 'International Tables Vol C Tables 4.2.6.8 and 6.1.1.4'

loop_
_geom_angle_atom_site_label_1
_geom_angle_atom_site_label_2
_geom_angle_atom_site_label_3
_geom_angle
_geom_angle_site_symmetry_1
_geom_angle_site_symmetry_3
_geom_angle_publ_flag
N1 Ni1 N1A 103.63(6) . . ?
N4A Ni1 N1 83.19(8) . . ?
N4A Ni1 N1A 150.43(8) . . ?
N4A Ni1 N4 104.64(7) . . ?
N3A Ni1 N1 106.37(8) . . ?
N3A Ni1 N4A 77.10(8) . . ?
N3A Ni1 N1A 73.37(7) . . ?
N3A Ni1 N4 103.25(8) . . ?
N3A Ni1 N3 175.95(8) . . ?
N4 Ni1 N1 150.36(8) . . ?
N4 Ni1 N1A 83.75(8) . . ?
N3 Ni1 N1 73.49(8) . . ?
N3 Ni1 N4A 98.90(8) . . ?
N3 Ni1 N1A 110.65(7) . . ?
N3 Ni1 N4 77.04(9) . . ?
O6 Cl2 O5 111.4(2) . . ?
O6 Cl2 O8 109.8(3) . . ?
O8 Cl2 O5 103.9(3) . . ?
O7 Cl2 O5 110.8(3) . . ?
O7 Cl2 O6 111.3(3) . . ?
O7 Cl2 O8 109.3(3) . . ?
O4 Cl1 O2 114.3(2) . . ?
O4 Cl1 O3 112.9(3) . . ?
O4 Cl1 O1 109.4(3) . . ?
O2 Cl1 O1 107.2(3) . . ?
O3 Cl1 O2 109.3(3) . . ?
O3 Cl1 O1 103.0(3) . . ?
N2 N1 Ni1 115.12(18) . . ?
N2 N1 C6 115.3(2) . . ?
C6 N1 Ni1 128.01(16) . . ?
C13A N4A Ni1 127.12(15) . . ?
C12A N4A Ni1 112.32(17) . . ?
C12A N4A C13A 119.3(2) . . ?
C11A N3A Ni1 119.85(17) . . ?
C7A N3A Ni1 120.65(15) . . ?
C7A N3A C11A 119.5(2) . . ?
N2A N1A Ni1 115.28(15) . . ?
N2A N1A C6A 114.1(2) . . ?
C6A N1A Ni1 128.80(16) . . ?
N1 N2 C7 112.9(2) . . ?
C13 N4 Ni1 126.72(16) . . ?
C12 N4 Ni1 112.74(19) . . ?
C12 N4 C13 119.2(2) . . ?
N1A N2A C7A 112.6(2) . . ?
C7 N3 Ni1 119.25(18) . . ?
C7 N3 C11 120.8(2) . . ?
C11 N3 Ni1 119.57(19) . . ?
N3 C7 N2 117.2(2) . . ?
N3 C7 C8 121.9(3) . . ?
C8 C7 N2 120.8(3) . . ?
C1 C6 N1 117.8(2) . . ?
C1 C6 C5 121.0(2) . . ?
C5 C6 N1 121.2(2) . . ?
N3A C11A C12A 112.4(2) . . ?
N3A C11A C10A 120.9(3) . . ?
C10A C11A C12A 126.7(2) . . ?
C5A C6A N1A 121.5(2) . . ?
C1A C6A N1A 117.5(2) . . ?
C1A C6A C5A 120.9(2) . . ?
C6 C1 H1 120.4 . . ?
C2 C1 C6 119.2(3) . . ?
C2 C1 H1 120.4 . . ?
C18 C13 N4 120.0(3) . . ?
C18 C13 C14 120.7(3) . . ?
C14 C13 N4 119.2(2) . . ?
N3 C11 C12 113.1(2) . . ?
N3 C11 C10 120.1(3) . . ?
C10 C11 C12 126.8(3) . . ?
C14A C13A N4A 120.9(2) . . ?
C14A C13A C18A 120.9(3) . . ?
C18A C13A N4A 118.1(2) . . ?
F1A C16A C17A 117.3(3) . . ?
F1A C16A C15A 120.0(3) . . ?
C17A C16A C15A 122.6(3) . . ?
C1 C2 H2 120.0 . . ?
C3 C2 C1 120.1(3) . . ?
C3 C2 H2 120.0 . . ?
N3A C7A N2A 116.7(2) . . ?
N3A C7A C8A 123.0(2) . . ?
C8A C7A N2A 120.2(2) . . ?
C6A C5A H5A 121.3 . . ?
C4A C5A C6A 117.4(3) . . ?
C4A C5A H5A 121.3 . . ?
C7 C8 H8 121.0 . . ?
C9 C8 C7 118.0(3) . . ?
C9 C8 H8 121.0 . . ?
C13 C18 H18 119.9 . . ?
C13 C18 C17 120.2(3) . . ?
C17 C18 H18 119.9 . . ?
N4A C12A C11A 117.8(2) . . ?
N4A C12A H12A 121.1 . . ?
C11A C12A H12A 121.1 . . ?
C7A C8A H8A 121.5 . . ?
C7A C8A C9A 117.1(3) . . ?
C9A C8A H8A 121.5 . . ?
C11A C10A H10A 120.5 . . ?
C9A C10A C11A 119.0(3) . . ?
C9A C10A H10A 120.5 . . ?
N4 C12 C11 117.2(2) . . ?
N4 C12 H12 121.4 . . ?
C11 C12 H12 121.4 . . ?
C6 C5 H5 120.7 . . ?
C4 C5 C6 118.6(3) . . ?
C4 C5 H5 120.7 . . ?
C13 C14 H14 120.7 . . ?
C15 C14 C13 118.6(3) . . ?
C15 C14 H14 120.7 . . ?
C13A C14A H14A 119.9 . . ?
C15A C14A C13A 120.1(3) . . ?
C15A C14A H14A 119.9 . . ?
C6A C1A H1A 120.1 . . ?
C6A C1A C2A 119.7(3) . . ?
C2A C1A H1A 120.1 . . ?
C2 C3 H3 119.5 . . ?
C2 C3 C4 120.9(3) . . ?
C4 C3 H3 119.5 . . ?
C5 C4 C3 120.1(3) . . ?
C5 C4 H4 119.9 . . ?
C3 C4 H4 119.9 . . ?
C13A C18A H18A 120.6 . . ?
C13A C18A C17A 118.9(3) . . ?
C17A C18A H18A 120.6 . . ?
C8A C9A H9A 119.8 . . ?
C10A C9A C8A 120.5(3) . . ?
C10A C9A H9A 119.8 . . ?
C11 C10 H10 120.4 . . ?
C9 C10 C11 119.3(3) . . ?
C9 C10 H10 120.4 . . ?
C8 C9 H9 120.1 . . ?
C10 C9 C8 119.9(3) . . ?
C10 C9 H9 120.1 . . ?
C5A C4A H4A 119.1 . . ?
C3A C4A C5A 121.9(3) . . ?
C3A C4A H4A 119.1 . . ?
C14 C15 H15 120.6 . . ?
C16 C15 C14 118.8(4) . . ?
C16 C15 H15 120.6 . . ?
C16A C17A C18A 118.6(3) . . ?
C16A C17A H17A 120.7 . . ?
C18A C17A H17A 120.7 . . ?
C4A C3A H3A 120.0 . . ?
C4A C3A C2A 120.0(3) . . ?
C2A C3A H3A 120.0 . . ?
C18 C17 H17 121.0 . . ?
C18 C17 C16 118.1(3) . . ?
C16 C17 H17 121.0 . . ?
C16A C15A H15A 120.6 . . ?
C14A C15A C16A 118.8(3) . . ?
C14A C15A H15A 120.6 . . ?
F1 C16 C17 118.0(4) . . ?
C15 C16 F1 118.6(4) . . ?
C15 C16 C17 123.4(4) . . ?
C1A C2A H2A 120.0 . . ?
C3A C2A C1A 119.9(3) . . ?
C3A C2A H2A 120.0 . . ?

loop_
_geom_bond_atom_site_label_1
_geom_bond_atom_site_label_2
_geom_bond_distance
_geom_bond_site_symmetry_2
_geom_bond_publ_flag
Ni1 N1 2.226(2) . ?
Ni1 N4A 2.1626(18) . ?
Ni1 N3A 1.963(2) . ?
Ni1 N1A 2.230(2) . ?
Ni1 N4 2.167(2) . ?
Ni1 N3 1.968(2) . ?
Cl2 O5 1.420(3) . ?
Cl2 O6 1.402(3) . ?
Cl2 O8 1.415(4) . ?
Cl2 O7 1.393(3) . ?
Cl1 O4 1.289(4) . ?
Cl1 O2 1.426(4) . ?
Cl1 O3 1.382(4) . ?
Cl1 O1 1.487(4) . ?
N1 N2 1.252(3) . ?
N1 C6 1.427(3) . ?
N4A C13A 1.425(3) . ?
N4A C12A 1.270(4) . ?
N3A C11A 1.338(3) . ?
N3A C7A 1.331(3) . ?
N1A N2A 1.269(3) . ?
N1A C6A 1.416(3) . ?
N2 C7 1.423(4) . ?
F1A C16A 1.359(4) . ?
N4 C13 1.427(4) . ?
N4 C12 1.273(3) . ?
N2A C7A 1.420(3) . ?
N3 C7 1.325(4) . ?
N3 C11 1.337(3) . ?
C7 C8 1.388(4) . ?
C6 C1 1.384(4) . ?
C6 C5 1.413(3) . ?
F1 C16 1.362(5) . ?
C11A C12A 1.469(4) . ?
C11A C10A 1.390(4) . ?
C6A C5A 1.409(4) . ?
C6A C1A 1.371(4) . ?
C1 H1 0.9300 . ?
C1 C2 1.374(4) . ?
C13 C18 1.364(4) . ?
C13 C14 1.403(4) . ?
C11 C12 1.469(4) . ?
C11 C10 1.393(4) . ?
C13A C14A 1.375(4) . ?
C13A C18A 1.382(4) . ?
C16A C17A 1.361(5) . ?
C16A C15A 1.372(6) . ?
C2 H2 0.9300 . ?
C2 C3 1.368(5) . ?
C7A C8A 1.379(3) . ?
C5A H5A 0.9300 . ?
C5A C4A 1.387(5) . ?
C8 H8 0.9300 . ?
C8 C9 1.377(6) . ?
C18 H18 0.9300 . ?
C18 C17 1.372(6) . ?
C12A H12A 0.9300 . ?
C8A H8A 0.9300 . ?
C8A C9A 1.388(4) . ?
C10A H10A 0.9300 . ?
C10A C9A 1.363(5) . ?
C12 H12 0.9300 . ?
C5 H5 0.9300 . ?
C5 C4 1.355(4) . ?
C14 H14 0.9300 . ?
C14 C15 1.387(5) . ?
C14A H14A 0.9300 . ?
C14A C15A 1.365(5) . ?
C1A H1A 0.9300 . ?
C1A C2A 1.386(4) . ?
C3 H3 0.9300 . ?
C3 C4 1.398(5) . ?
C4 H4 0.9300 . ?
C18A H18A 0.9300 . ?
C18A C17A 1.400(5) . ?
C9A H9A 0.9300 . ?
C10 H10 0.9300 . ?
C10 C9 1.376(6) . ?
C9 H9 0.9300 . ?
C4A H4A 0.9300 . ?
C4A C3A 1.356(6) . ?
C15 H15 0.9300 . ?
C15 C16 1.348(6) . ?
C17A H17A 0.9300 . ?
C3A H3A 0.9300 . ?
C3A C2A 1.384(6) . ?
C17 H17 0.9300 . ?
C17 C16 1.375(7) . ?
C15A H15A 0.9300 . ?
C2A H2A 0.9300 . ?

loop_
_geom_torsion_atom_site_label_1
_geom_torsion_atom_site_label_2
_geom_torsion_atom_site_label_3
_geom_torsion_atom_site_label_4
_geom_torsion
_geom_torsion_site_symmetry_1
_geom_torsion_site_symmetry_2
_geom_torsion_site_symmetry_3
_geom_torsion_site_symmetry_4
_geom_torsion_publ_flag
Ni1 N1 N2 C7 -12.1(3) . . . . ?
Ni1 N1 C6 C1 36.8(3) . . . . ?
Ni1 N1 C6 C5 -143.9(2) . . . . ?
Ni1 N4A C13A C14A -108.0(3) . . . . ?
Ni1 N4A C13A C18A 68.9(3) . . . . ?
Ni1 N4A C12A C11A -8.0(3) . . . . ?
Ni1 N3A C11A C12A 1.1(3) . . . . ?
Ni1 N3A C11A C10A -178.0(2) . . . . ?
Ni1 N3A C7A N2A 0.4(3) . . . . ?
Ni1 N3A C7A C8A 178.95(19) . . . . ?
Ni1 N1A N2A C7A -12.7(3) . . . . ?
Ni1 N1A C6A C5A -138.2(3) . . . . ?
Ni1 N1A C6A C1A 39.8(3) . . . . ?
Ni1 N4 C13 C18 59.8(4) . . . . ?
Ni1 N4 C13 C14 -116.9(2) . . . . ?
Ni1 N4 C12 C11 -7.1(3) . . . . ?
Ni1 N3 C7 N2 8.9(3) . . . . ?
Ni1 N3 C7 C8 -173.3(2) . . . . ?
Ni1 N3 C11 C12 -2.8(3) . . . . ?
Ni1 N3 C11 C10 175.4(2) . . . . ?
N1 Ni1 N4A C13A 64.76(19) . . . . ?
N1 Ni1 N4A C12A -102.08(19) . . . . ?
N1 Ni1 N3A C11A 74.87(18) . . . . ?
N1 Ni1 N3A C7A -104.90(17) . . . . ?
N1 Ni1 N1A N2A 113.51(19) . . . . ?
N1 Ni1 N1A C6A -82.8(2) . . . . ?
N1 Ni1 N4 C13 164.75(19) . . . . ?
N1 Ni1 N4 C12 -1.9(3) . . . . ?
N1 Ni1 N3 C7 -11.06(16) . . . . ?
N1 Ni1 N3 C11 176.26(19) . . . . ?
N1 N2 C7 N3 3.2(3) . . . . ?
N1 N2 C7 C8 -174.6(2) . . . . ?
N1 C6 C1 C2 179.1(3) . . . . ?
N1 C6 C5 C4 -179.4(3) . . . . ?
N4A Ni1 N1 N2 -88.40(18) . . . . ?
N4A Ni1 N1 C6 76.6(2) . . . . ?
N4A Ni1 N3A C11A -3.93(17) . . . . ?
N4A Ni1 N3A C7A 176.29(18) . . . . ?
N4A Ni1 N1A N2A 13.1(3) . . . . ?
N4A Ni1 N1A C6A 176.8(2) . . . . ?
N4A Ni1 N4 C13 -93.1(2) . . . . ?
N4A Ni1 N4 C12 100.29(18) . . . . ?
N4A Ni1 N3 C7 69.05(17) . . . . ?
N4A Ni1 N3 C11 -103.62(18) . . . . ?
N4A C13A C14A C15A 178.9(3) . . . . ?
N4A C13A C18A C17A -179.5(3) . . . . ?
N3A Ni1 N1 N2 -162.76(17) . . . . ?
N3A Ni1 N1 C6 2.2(2) . . . . ?
N3A Ni1 N4A C13A 173.3(2) . . . . ?
N3A Ni1 N4A C12A 6.49(18) . . . . ?
N3A Ni1 N1A N2A 10.20(18) . . . . ?
N3A Ni1 N1A C6A 173.9(3) . . . . ?
N3A Ni1 N4 C13 -13.2(2) . . . . ?
N3A Ni1 N4 C12 -179.82(18) . . . . ?
N3A Ni1 N3 C7 77.5(12) . . . . ?
N3A Ni1 N3 C11 -95.2(12) . . . . ?
N3A C11A C12A N4A 5.1(3) . . . . ?
N3A C11A C10A C9A -1.2(5) . . . . ?
N3A C7A C8A C9A -0.7(4) . . . . ?
N1A Ni1 N1 N2 120.87(18) . . . . ?
N1A Ni1 N1 C6 -74.2(2) . . . . ?
N1A Ni1 N4A C13A 170.45(19) . . . . ?
N1A Ni1 N4A C12A 3.6(3) . . . . ?
N1A Ni1 N3A C11A 174.59(19) . . . . ?
N1A Ni1 N3A C7A -5.19(16) . . . . ?
N1A Ni1 N4 C13 58.1(2) . . . . ?
N1A Ni1 N4 C12 -108.58(19) . . . . ?
N1A Ni1 N3 C7 -109.75(17) . . . . ?
N1A Ni1 N3 C11 77.57(18) . . . . ?
N1A N2A C7A N3A 8.7(3) . . . . ?
N1A N2A C7A C8A -169.9(2) . . . . ?
N1A C6A C5A C4A 180.0(3) . . . . ?
N1A C6A C1A C2A 179.0(3) . . . . ?
N2 N1 C6 C1 -158.3(2) . . . . ?
N2 N1 C6 C5 21.0(4) . . . . ?
N2 C7 C8 C9 176.2(3) . . . . ?
F1A C16A C17A C18A -179.6(3) . . . . ?
F1A C16A C15A C14A 179.0(3) . . . . ?
N4 Ni1 N1 N2 19.3(3) . . . . ?
N4 Ni1 N1 C6 -175.69(18) . . . . ?
N4 Ni1 N4A C13A -86.1(2) . . . . ?
N4 Ni1 N4A C12A 107.05(19) . . . . ?
N4 Ni1 N3A C11A -106.20(18) . . . . ?
N4 Ni1 N3A C7A 74.03(17) . . . . ?
N4 Ni1 N1A N2A -95.66(19) . . . . ?
N4 Ni1 N1A C6A 68.0(2) . . . . ?
N4 Ni1 N3 C7 172.14(18) . . . . ?
N4 Ni1 N3 C11 -0.54(17) . . . . ?
N4 C13 C18 C17 178.8(3) . . . . ?
N4 C13 C14 C15 177.5(3) . . . . ?
N2A N1A C6A C5A 25.7(4) . . . . ?
N2A N1A C6A C1A -156.4(2) . . . . ?
N2A C7A C8A C9A 177.8(3) . . . . ?
N3 Ni1 N1 N2 13.02(17) . . . . ?
N3 Ni1 N1 C6 178.0(2) . . . . ?
N3 Ni1 N4A C13A -7.3(2) . . . . ?
N3 Ni1 N4A C12A -174.12(18) . . . . ?
N3 Ni1 N3A C11A -12.4(13) . . . . ?
N3 Ni1 N3A C7A 167.8(12) . . . . ?
N3 Ni1 N1A N2A -169.27(18) . . . . ?
N3 Ni1 N1A C6A -5.6(3) . . . . ?
N3 Ni1 N4 C13 171.0(2) . . . . ?
N3 Ni1 N4 C12 4.32(18) . . . . ?
N3 C7 C8 C9 -1.5(4) . . . . ?
N3 C11 C12 N4 6.8(3) . . . . ?
N3 C11 C10 C9 -2.8(5) . . . . ?
C7 N3 C11 C12 -175.4(2) . . . . ?
C7 N3 C11 C10 2.9(4) . . . . ?
C7 C8 C9 C10 1.6(5) . . . . ?
C6 N1 N2 C7 -179.1(2) . . . . ?
C6 C1 C2 C3 -0.7(5) . . . . ?
C6 C5 C4 C3 1.3(5) . . . . ?
C11A N3A C7A N2A -179.4(2) . . . . ?
C11A N3A C7A C8A -0.8(3) . . . . ?
C11A C10A C9A C8A -0.4(5) . . . . ?
C6A N1A N2A C7A -178.8(2) . . . . ?
C6A C5A C4A C3A 0.7(6) . . . . ?
C6A C1A C2A C3A 1.3(5) . . . . ?
C1 C6 C5 C4 -0.1(4) . . . . ?
C1 C2 C3 C4 2.0(5) . . . . ?
C13 N4 C12 C11 -174.9(2) . . . . ?
C13 C18 C17 C16 5.3(6) . . . . ?
C13 C14 C15 C16 2.1(6) . . . . ?
C11 N3 C7 N2 -178.5(2) . . . . ?
C11 N3 C7 C8 -0.7(4) . . . . ?
C11 C10 C9 C8 0.5(6) . . . . ?
C13A N4A C12A C11A -176.0(2) . . . . ?
C13A C14A C15A C16A -1.0(6) . . . . ?
C13A C18A C17A C16A 2.1(5) . . . . ?
C2 C3 C4 C5 -2.3(5) . . . . ?
C7A N3A C11A C12A -179.1(2) . . . . ?
C7A N3A C11A C10A 1.8(4) . . . . ?
C7A C8A C9A C10A 1.3(5) . . . . ?
C5A C6A C1A C2A -3.0(4) . . . . ?
C5A C4A C3A C2A -2.5(7) . . . . ?
C18 C13 C14 C15 0.8(5) . . . . ?
C18 C17 C16 F1 177.5(4) . . . . ?
C18 C17 C16 C15 -2.4(7) . . . . ?
C12A N4A C13A C14A 58.0(3) . . . . ?
C12A N4A C13A C18A -125.1(3) . . . . ?
C12A C11A C10A C9A 179.8(3) . . . . ?
C10A C11A C12A N4A -175.9(3) . . . . ?
C12 N4 C13 C18 -134.4(3) . . . . ?
C12 N4 C13 C14 48.9(4) . . . . ?
C12 C11 C10 C9 175.2(3) . . . . ?
C5 C6 C1 C2 -0.2(4) . . . . ?
C14 C13 C18 C17 -4.6(5) . . . . ?
C14 C15 C16 F1 178.9(4) . . . . ?
C14 C15 C16 C17 -1.2(7) . . . . ?
C14A C13A C18A C17A -2.6(5) . . . . ?
C1A C6A C5A C4A 2.1(5) . . . . ?
C18A C13A C14A C15A 2.1(5) . . . . ?
C10 C11 C12 N4 -171.3(3) . . . . ?
C4A C3A C2A C1A 1.5(6) . . . . ?
C17A C16A C15A C14A 0.6(6) . . . . ?
C15A C16A C17A C18A -1.2(6) . . . . ?
